data_2222531
loop_
_publ_author_name
'Liu, Hui-Lian'
'Guo, Shu-Hua'
'Li, Yun-Ying'
'Jian, Fang-Fang'

_publ_section_title
;
 Ammonium 2-(2,4-dichlorophenoxy)acetate hemihydrate
;
_journal_coeditor_code AT2826
_journal_issue 8
_journal_name_full 'Acta Crystallographica Section E'
_journal_page_first o1905
_journal_paper_doi 10.1107/S1600536809026919
_journal_volume 65
_journal_year 2009
_chemical_formula_iupac 'N1 H4 +, C8 H5 Cl2 O3 -, 0.5H2 O'
_chemical_formula_moiety 'H4 N +, C8 H5 Cl2 O3 -, 0.5(H2 O)'
_chemical_formula_sum 'C8 H10 Cl2 N O3.5'
_chemical_formula_weight 247.07
_chemical_name_systematic
;
Ammonium 2-(2,4-dichlorophenoxy)acetate hemihydrate
;
_space_group_IT_number 15
_symmetry_cell_setting monoclinic
_symmetry_space_group_name_Hall '-C 2yc'
_symmetry_space_group_name_H-M 'C 1 2/c 1'
_atom_sites_solution_hydrogens geom
_atom_sites_solution_primary direct
_atom_sites_solution_secondary difmap
_audit_creation_method SHELXL-97
_cell_angle_alpha 90.00
_cell_angle_beta 103.83(3)
_cell_angle_gamma 90.00
_cell_formula_units_Z 8
_cell_length_a 37.738(8)
_cell_length_b 4.3889(9)
_cell_length_c 12.900(3)
_cell_measurement_reflns_used 2216
_cell_measurement_temperature 293(2)
_cell_measurement_theta_max 27.48
_cell_measurement_theta_min 3.18
_cell_volume 2074.7(8)
_computing_cell_refinement 'SAINT (Bruker, 1997)'
_computing_data_collection 'SMART (Bruker, 1997)'
_computing_data_reduction 'SAINT (Bruker, 1997)'
_computing_molecular_graphics 'SHELXTL (Sheldrick, 2008)'
_computing_publication_material 'SHELXTL (Sheldrick, 2008)'
_computing_structure_refinement 'SHELXL97 (Sheldrick, 2008)'
_computing_structure_solution 'SHELXS97 (Sheldrick, 2008)'
_diffrn_ambient_temperature 293(2)
_diffrn_measured_fraction_theta_full 0.999
_diffrn_measured_fraction_theta_max 0.999
_diffrn_measurement_device_type 'Bruker SMART CCD area-detector'
_diffrn_measurement_method '\f and \w'
_diffrn_radiation_monochromator graphite
_diffrn_radiation_source 'fine-focus sealed tube'
_diffrn_radiation_type MoK\a
_diffrn_radiation_wavelength 0.71073
_diffrn_reflns_av_R_equivalents 0.0257
_diffrn_reflns_av_sigmaI/netI 0.0205
_diffrn_reflns_limit_h_max 48
_diffrn_reflns_limit_h_min -48
_diffrn_reflns_limit_k_max 5
_diffrn_reflns_limit_k_min -5
_diffrn_reflns_limit_l_max 16
_diffrn_reflns_limit_l_min -16
_diffrn_reflns_number 9447
_diffrn_reflns_theta_full 27.48
_diffrn_reflns_theta_max 27.48
_diffrn_reflns_theta_min 3.18
_exptl_absorpt_coefficient_mu 0.612
_exptl_absorpt_correction_type none
_exptl_crystal_colour colourless
_exptl_crystal_density_diffrn 1.582
_exptl_crystal_density_method 'not measured'
_exptl_crystal_description bar
_exptl_crystal_F_000 1016
_exptl_crystal_size_max 0.15
_exptl_crystal_size_mid 0.12
_exptl_crystal_size_min 0.10
_refine_diff_density_max 0.380
_refine_diff_density_min -0.190
_refine_ls_extinction_method none
_refine_ls_goodness_of_fit_ref 1.073
_refine_ls_hydrogen_treatment constr
_refine_ls_matrix_type full
_refine_ls_number_parameters 137
_refine_ls_number_reflns 2385
_refine_ls_number_restraints 90
_refine_ls_restrained_S_all 1.052
_refine_ls_R_factor_all 0.0259
_refine_ls_R_factor_gt 0.0233
_refine_ls_shift/su_max 0.000
_refine_ls_shift/su_mean 0.000
_refine_ls_structure_factor_coef Fsqd
_refine_ls_weighting_details 'calc w=1/[\s^2^(Fo^2^)+(0.0294P)^2^+1.6158P] where P=(Fo^2^+2Fc^2^)/3'
_refine_ls_weighting_scheme calc
_refine_ls_wR_factor_gt 0.0585
_refine_ls_wR_factor_ref 0.0596
_reflns_number_gt 2216
_reflns_number_total 2385
_reflns_threshold_expression I>2\s(I)
_cod_data_source_file at2826.cif
_cod_data_source_block I
_cod_original_sg_symbol_H-M 'C 2/c'
_cod_original_formula_sum 'C8 H10 Cl2 N1 O3.5'
_cod_database_code 2222531
_cod_database_fobs_code 2222531

loop_
_symmetry_equiv_pos_as_xyz
'x, y, z'
'-x, y, -z+1/2'
'x+1/2, y+1/2, z'
'-x+1/2, y+1/2, -z+1/2'
'-x, -y, -z'
'x, -y, z-1/2'
'-x+1/2, -y+1/2, -z'
'x+1/2, -y+1/2, z-1/2'

loop_
_atom_site_type_symbol
_atom_site_label
_atom_site_fract_x
_atom_site_fract_y
_atom_site_fract_z
_atom_site_U_iso_or_equiv
_atom_site_adp_type
_atom_site_calc_flag
_atom_site_refinement_flags
_atom_site_occupancy
_atom_site_disorder_assembly
_atom_site_disorder_group
Cl Cl2 0.252351(7) 0.68291(7) 0.14126(2) 0.01935(8) Uani d U 1 . .
Cl Cl1 0.120306(7) 0.46470(7) 0.21755(2) 0.01934(8) Uani d U 1 . .
O O3 0.04445(2) -0.21277(17) -0.01018(6) 0.01408(16) Uani d U 1 . .
O O2 0.05453(2) -0.41964(18) -0.15912(6) 0.01545(16) Uani d U 1 . .
O O1 0.10714(2) 0.10909(18) 0.02392(6) 0.01371(16) Uani d U 1 . .
C C4 0.14091(3) 0.2393(2) 0.04524(8) 0.0119(2) Uani d U 1 . .
C C6 0.18475(3) 0.5588(2) 0.16711(8) 0.0146(2) Uani d U 1 . .
H H6A 0.1910 0.6774 0.2285 0.018 Uiso calc R 1 . .
C C7 0.09822(3) -0.0753(2) -0.07012(8) 0.0122(2) Uani d U 1 . .
H H7A 0.1178 -0.2195 -0.0687 0.015 Uiso calc R 1 . .
H H7B 0.0961 0.0534 -0.1324 0.015 Uiso calc R 1 . .
C C3 0.16595(3) 0.2075(2) -0.01809(9) 0.0141(2) Uani d U 1 . .
H H3A 0.1598 0.0924 -0.0803 0.017 Uiso calc R 1 . .
C C8 0.06265(3) -0.2485(2) -0.07926(8) 0.0113(2) Uani d U 1 . .
C C5 0.15090(3) 0.4193(2) 0.13763(8) 0.0130(2) Uani d U 1 . .
C C2 0.20009(3) 0.3460(3) 0.01088(9) 0.0152(2) Uani d U 1 . .
H H2A 0.2166 0.3227 -0.0316 0.018 Uiso calc R 1 . .
C C1 0.20925(3) 0.5183(2) 0.10313(9) 0.0142(2) Uani d U 1 . .
N N1 0.03308(2) 0.2772(2) 0.11575(7) 0.01333(18) Uani d U 1 . .
O O1W 0.0000 -0.1574(3) 0.2500 0.0237(3) Uani d SU 1 . .
H H1A 0.0399 0.2902 0.1824 0.024(4) Uiso d R 1 . .
H H1B 0.0378 0.4414 0.0872 0.024(4) Uiso d R 1 . .
H H1WA -0.0158 -0.2797 0.2154 0.044(5) Uiso d R 1 . .
H H1C 0.0093 0.2577 0.0997 0.029(4) Uiso d R 1 . .
H H1D 0.0423 0.1190 0.0853 0.029(4) Uiso d R 1 . .

loop_
_atom_site_aniso_label
_atom_site_aniso_U_11
_atom_site_aniso_U_22
_atom_site_aniso_U_33
_atom_site_aniso_U_12
_atom_site_aniso_U_13
_atom_site_aniso_U_23
Cl2 0.01261(13) 0.02457(15) 0.02073(14) -0.00724(10) 0.00367(10) -0.00251(10)
Cl1 0.01548(13) 0.02906(16) 0.01553(13) -0.00433(11) 0.00777(10) -0.00675(10)
O3 0.0133(3) 0.0140(4) 0.0165(4) -0.0013(3) 0.0066(3) -0.0002(3)
O2 0.0164(4) 0.0157(4) 0.0137(4) -0.0026(3) 0.0024(3) -0.0021(3)
O1 0.0108(3) 0.0175(4) 0.0137(4) -0.0038(3) 0.0047(3) -0.0044(3)
C4 0.0099(4) 0.0119(5) 0.0134(5) -0.0002(4) 0.0019(4) 0.0022(4)
C6 0.0150(5) 0.0155(5) 0.0125(5) -0.0014(4) 0.0013(4) -0.0006(4)
C7 0.0119(5) 0.0132(5) 0.0121(5) -0.0014(4) 0.0042(4) -0.0020(4)
C3 0.0137(5) 0.0150(5) 0.0140(5) -0.0012(4) 0.0040(4) -0.0013(4)
C8 0.0101(4) 0.0101(4) 0.0130(5) 0.0014(4) 0.0016(4) 0.0033(4)
C5 0.0125(5) 0.0154(5) 0.0121(5) 0.0007(4) 0.0048(4) 0.0012(4)
C2 0.0130(5) 0.0171(5) 0.0170(5) -0.0006(4) 0.0064(4) 0.0010(4)
C1 0.0102(5) 0.0151(5) 0.0167(5) -0.0028(4) 0.0019(4) 0.0021(4)
N1 0.0131(4) 0.0134(4) 0.0143(4) -0.0009(3) 0.0050(3) 0.0001(3)
O1W 0.0199(6) 0.0128(5) 0.0358(7) 0.000 0.0014(5) 0.000

loop_
_atom_type_symbol
_atom_type_description
_atom_type_scat_dispersion_real
_atom_type_scat_dispersion_imag
_atom_type_scat_source
C C 0.0033 0.0016 'International Tables Vol C Tables 4.2.6.8 and 6.1.1.4'
H H 0.0000 0.0000 'International Tables Vol C Tables 4.2.6.8 and 6.1.1.4'
Cl Cl 0.1484 0.1585 'International Tables Vol C Tables 4.2.6.8 and 6.1.1.4'
N N 0.0061 0.0033 'International Tables Vol C Tables 4.2.6.8 and 6.1.1.4'
O O 0.0106 0.0060 'International Tables Vol C Tables 4.2.6.8 and 6.1.1.4'

loop_
_geom_angle_atom_site_label_1
_geom_angle_atom_site_label_2
_geom_angle_atom_site_label_3
_geom_angle_site_symmetry_1
_geom_angle_site_symmetry_3
_geom_angle
_geom_angle_publ_flag
C4 O1 C7 . . 115.30(8) ?
O1 C4 C3 . . 124.81(10) ?
O1 C4 C5 . . 117.10(9) ?
C3 C4 C5 . . 118.09(10) ?
C5 C6 C1 . . 118.74(10) ?
C5 C6 H6A . . 120.6 ?
C1 C6 H6A . . 120.6 ?
O1 C7 C8 . . 111.88(9) ?
O1 C7 H7A . . 109.2 ?
C8 C7 H7A . . 109.2 ?
O1 C7 H7B . . 109.2 ?
C8 C7 H7B . . 109.2 ?
H7A C7 H7B . . 107.9 ?
C2 C3 C4 . . 120.77(10) ?
C2 C3 H3A . . 119.6 ?
C4 C3 H3A . . 119.6 ?
O2 C8 O3 . . 126.13(10) ?
O2 C8 C7 . . 113.65(9) ?
O3 C8 C7 . . 120.22(9) ?
C6 C5 C4 . . 121.65(10) ?
C6 C5 Cl1 . . 119.18(8) ?
C4 C5 Cl1 . . 119.17(8) ?
C1 C2 C3 . . 119.65(10) ?
C1 C2 H2A . . 120.2 ?
C3 C2 H2A . . 120.2 ?
C2 C1 C6 . . 121.08(10) ?
C2 C1 Cl2 . . 119.67(9) ?
C6 C1 Cl2 . . 119.24(9) ?
H1A N1 H1B . . 110.0 ?
H1A N1 H1C . . 107.2 ?
H1B N1 H1C . . 106.9 ?
H1A N1 H1D . . 116.2 ?
H1B N1 H1D . . 108.7 ?
H1C N1 H1D . . 107.5 ?

loop_
_geom_bond_atom_site_label_1
_geom_bond_atom_site_label_2
_geom_bond_site_symmetry_2
_geom_bond_distance
_geom_bond_publ_flag
Cl2 C1 . 1.7400(11) ?
Cl1 C5 . 1.7336(12) ?
O3 C8 . 1.2584(13) ?
O2 C8 . 1.2523(13) ?
O1 C4 . 1.3635(13) ?
O1 C7 . 1.4298(12) ?
C4 C3 . 1.3962(15) ?
C4 C5 . 1.4042(15) ?
C6 C5 . 1.3851(15) ?
C6 C1 . 1.3901(16) ?
C6 H6A . 0.9300 ?
C7 C8 . 1.5225(14) ?
C7 H7A . 0.9700 ?
C7 H7B . 0.9700 ?
C3 C2 . 1.3924(15) ?
C3 H3A . 0.9300 ?
C2 C1 . 1.3824(16) ?
C2 H2A . 0.9300 ?
N1 H1A . 0.8385 ?
N1 H1B . 0.8474 ?
N1 H1C . 0.8757 ?
N1 H1D . 0.9069 ?
O1W H1WA . 0.8458 ?

loop_
_geom_hbond_atom_site_label_D
_geom_hbond_atom_site_label_H
_geom_hbond_atom_site_label_A
_geom_hbond_site_symmetry_A
_geom_hbond_distance_DH
_geom_hbond_distance_HA
_geom_hbond_distance_DA
_geom_hbond_angle_DHA
O1W H1 O2 6_556 0.85 1.97 3.2969(15) 169.9
N1 H1A O2 6_556 0.84 2.07 2.8908(14) 167.8
N1 H1B O3 1_565 0.85 2.02 2.8578(13) 167.9
N1 H1C O3 5 0.88 2.09 2.9310(15) 160.8

loop_
_cod_related_entry_id
_cod_related_entry_database
_cod_related_entry_code
1 ChemSpider 30655820
